data_4117065
loop_
_publ_author_name
'Konstantin A. Udachin'
'Gary D. Enright'
'Christopher I. Ratcliffe'
'John A. Ripmeester'

_publ_section_title
;
 Structure, Stoichiometry, and Morphology of Bromine Hydrate
;
_journal_name_full 'Journal of the American Chemical Society'
_journal_page_first 11481
_journal_page_last 11486
_journal_paper_doi 10.1021/ja971206b
_journal_volume 119
_journal_year 1997
_chemical_formula_sum 'Br1.89 H17.2 O8.6'
_chemical_formula_weight 306.13
_chemical_name_systematic
; 
 ? 
;
_space_group_IT_number 136
_symmetry_cell_setting tetragonal
_symmetry_space_group_name_Hall '-P 4n 2n'
_symmetry_space_group_name_H-M 'P 42/m n m'
_atom_sites_solution_hydrogens geom
_atom_sites_solution_primary direct
_atom_sites_solution_secondary difmap
_audit_creation_method SHELXL-97
_cell_angle_alpha 90.00
_cell_angle_beta 90.00
_cell_angle_gamma 90.00
_cell_formula_units_Z 20
_cell_length_a 23.0436(9)
_cell_length_b 23.0436(9)
_cell_length_c 12.0745(7)
_cell_measurement_temperature 173(2)
_cell_volume 6411.7(5)
_computing_structure_refinement 'SHELXL-97 (Sheldrick, 1997)'
_computing_structure_solution 'SHELXS-97 (Sheldrick, 1990)'
_diffrn_ambient_temperature 173(2)
_diffrn_measured_fraction_theta_full 0.942
_diffrn_measured_fraction_theta_max 0.942
_diffrn_radiation_monochromator graphite
_diffrn_radiation_source 'fine-focus sealed tube'
_diffrn_radiation_type MoK\a
_diffrn_radiation_wavelength 0.71073
_diffrn_reflns_av_R_equivalents 0.0529
_diffrn_reflns_av_sigmaI/netI 0.0267
_diffrn_reflns_limit_h_max 25
_diffrn_reflns_limit_h_min -13
_diffrn_reflns_limit_k_max 25
_diffrn_reflns_limit_k_min -25
_diffrn_reflns_limit_l_max 12
_diffrn_reflns_limit_l_min -13
_diffrn_reflns_number 24477
_diffrn_reflns_theta_full 23.30
_diffrn_reflns_theta_max 23.30
_diffrn_reflns_theta_min 1.77
_exptl_absorpt_coefficient_mu 5.992
_exptl_crystal_density_diffrn 1.586
_exptl_crystal_F_000 3044
_exptl_crystal_size_max 0.4
_exptl_crystal_size_mid 0.3
_exptl_crystal_size_min 0.3
_refine_diff_density_max 0.663
_refine_diff_density_min -0.274
_refine_diff_density_rms 0.057
_refine_ls_extinction_coef 0.00022(6)
_refine_ls_extinction_expression Fc^*^=kFc[1+0.001xFc^2^\l^3^/sin(2\q)]^-1/4^
_refine_ls_extinction_method SHELXL
_refine_ls_goodness_of_fit_ref 1.055
_refine_ls_hydrogen_treatment mixed
_refine_ls_matrix_type full
_refine_ls_number_parameters 453
_refine_ls_number_reflns 2519
_refine_ls_number_restraints 0
_refine_ls_restrained_S_all 1.055
_refine_ls_R_factor_all 0.0747
_refine_ls_R_factor_gt 0.0484
_refine_ls_shift/su_max 2.818
_refine_ls_shift/su_mean 0.078
_refine_ls_structure_factor_coef Fsqd
_refine_ls_weighting_details 'w=1/[\s^2^(Fo^2^)+(0.0082P)^2^+21.1845P] where P=(Fo^2^+2Fc^2^)/3'
_refine_ls_weighting_scheme calc
_refine_ls_wR_factor_gt 0.0747
_refine_ls_wR_factor_ref 0.0853
_reflns_number_gt 1841
_reflns_number_total 2519
_reflns_threshold_expression >2sigma(I)
_cod_data_source_file ja971206b.cif
_cod_data_source_block koss12
_cod_depositor_comments
;
The following automatic conversions were performed:

'_refine_ls_weighting_scheme' value 'calc
w=1/[\s^2^(Fo^2^)+(0.0082P)^2^+21.1845P] where P=(Fo^2^+2Fc^2^)/3'
was changed to 'calc'. New tag '_refine_ls_weighting_details' was
created. The value of the new tag was set to
'w=1/[\s^2^(Fo^2^)+(0.0082P)^2^+21.1845P] where P=(Fo^2^+2Fc^2^)/3'.

Automatic conversion script
Id: cif_fix_values 3143 2015-03-26 13:38:13Z robertas 
;
_cod_original_formula_sum 'H17.20 Br1.89 O8.60'
_cod_database_code 4117065

loop_
_symmetry_equiv_pos_as_xyz
'x, y, z'
'-x, -y, z'
'-y+1/2, x+1/2, z+1/2'
'y+1/2, -x+1/2, z+1/2'
'-x+1/2, y+1/2, -z+1/2'
'x+1/2, -y+1/2, -z+1/2'
'y, x, -z'
'-y, -x, -z'
'-x, -y, -z'
'x, y, -z'
'y-1/2, -x-1/2, -z-1/2'
'-y-1/2, x-1/2, -z-1/2'
'x-1/2, -y-1/2, z-1/2'
'-x-1/2, y-1/2, z-1/2'
'-y, -x, z'
'y, x, z'

loop_
_atom_site_label
_atom_site_type_symbol
_atom_site_fract_x
_atom_site_fract_y
_atom_site_fract_z
_atom_site_U_iso_or_equiv
_atom_site_adp_type
_atom_site_occupancy
_atom_site_calc_flag
_atom_site_refinement_flags
Br1A Br 0.6966(3) 0.27597(18) 0.2987(5) 0.0280(11) Uiso 0.20 d P
Br2A Br 0.6610(2) 0.3540(2) 0.1978(6) 0.0296(13) Uiso 0.16 d P
Br3A Br 0.6458(2) 0.3137(3) 0.1853(4) 0.0294(10) Uiso 0.14 d P
Br4A Br 0.7073(2) 0.2927(2) 0.3179(4) 0.0280(13) Uiso 0.24 d SP
Br5A Br 0.65989(18) 0.34011(18) 0.1743(4) 0.0272(16) Uiso 0.22 d SP
Br6A Br 0.7150(3) 0.3220(6) 0.3207(6) 0.0290(18) Uiso 0.09 d P
Br7A Br 0.6328(5) 0.3222(8) 0.2396(12) 0.035(3) Uiso 0.05 d P
Br8A Br 0.7183(3) 0.2817(3) 0.2669(11) 0.030(3) Uiso 0.09 d SP
Br9A Br 0.7081(9) 0.3488(11) 0.300(2) 0.033(5) Uiso 0.03 d P
Br0A Br 0.7066(11) 0.3619(9) 0.224(2) 0.033(5) Uiso 0.03 d P
Br1K Br 0.6633(12) 0.2718(9) 0.263(2) 0.034(4) Uiso 0.03 d P
Br2K Br 0.6472(5) 0.3528(5) 0.2461(19) 0.035(5) Uiso 0.05 d SP
Br3K Br 0.7344(11) 0.3096(18) 0.242(3) 0.036(6) Uiso 0.02 d P
Br4K Br 0.7113(14) 0.3390(13) 0.182(2) 0.035(7) Uiso 0.02 d P
Br1B Br 0.9120(3) 0.5523(4) -0.0495(8) 0.0320(13) Uiso 0.10 d P
Br2B Br 0.8847(4) 0.5710(4) 0.0612(7) 0.0316(15) Uiso 0.10 d P
Br3B Br 0.8330(3) 0.5292(5) -0.0500(6) 0.0304(17) Uiso 0.08 d P
Br4B Br 0.8673(4) 0.4930(4) -0.0526(10) 0.0343(16) Uiso 0.08 d P
Br5B Br 0.8898(6) 0.5442(6) 0.0946(7) 0.0318(18) Uiso 0.08 d P
Br6B Br 0.8811(7) 0.5173(5) -0.0931(7) 0.035(2) Uiso 0.08 d P
Br7B Br -0.0139(5) 0.3536(6) 0.5766(9) 0.032(2) Uiso 0.08 d P
Br8B Br 0.8363(4) 0.5031(6) -0.0301(7) 0.033(2) Uiso 0.07 d P
Br9B Br 0.8463(4) 0.5676(5) 0.0433(8) 0.035(2) Uiso 0.07 d P
Br0B Br 0.8618(7) 0.5537(6) -0.0798(10) 0.035(2) Uiso 0.06 d P
Br1L Br 0.8999(5) 0.4966(4) 0.0392(6) 0.035(2) Uiso 0.06 d P
Br2L Br 0.9079(5) 0.5228(6) 0.0732(8) 0.033(2) Uiso 0.07 d P
Br3L Br 0.8554(5) 0.4852(3) 0.0000 0.0366(19) Uiso 0.12 d SP
Br4L Br 0.8724(6) 0.5846(3) 0.0164(16) 0.032(3) Uiso 0.06 d P
Br5L Br 2.1054(8) -2.5775(7) 0.0000 0.033(4) Uiso 0.07 d SP
Br1C Br -0.3601(4) -0.4230(4) 3.9506(9) 0.0350(19) Uiso 0.09 d P
Br2C Br -0.3911(5) -0.4204(5) 3.9180(8) 0.0379(19) Uiso 0.07 d P
Br3C Br -0.3997(7) -0.3607(5) 3.9285(10) 0.036(2) Uiso 0.07 d P
Br4C Br -0.3877(6) -0.3483(4) 3.9615(8) 0.034(2) Uiso 0.07 d P
Br5C Br -0.4406(4) -0.4043(5) 3.9616(7) 0.035(2) Uiso 0.07 d P
Br6C Br -0.4240(3) -0.4240(3) 3.9412(9) 0.037(2) Uiso 0.10 d SP
Br7C Br -0.3905(6) -0.3905(6) 3.8981(9) 0.038(3) Uiso 0.08 d SP
Br8C Br -0.3707(6) -0.3707(6) 3.9281(16) 0.036(4) Uiso 0.06 d SP
Br9C Br -0.4375(7) -0.3694(11) 4.0000 0.033(4) Uiso 0.05 d SP
Br0C Br -0.6530(14) 0.418(2) 0.0000 0.030(7) Uiso 0.03 d SP
Br1M Br -0.3598(7) -0.3598(7) 4.0000 0.034(6) Uiso 0.04 d SP
Br2M Br -0.4324(10) -0.4324(10) 4.0000 0.037(8) Uiso 0.03 d SP
O1E O 0.0000 0.0000 0.0000 0.8(4) Uiso 0.16 d SP
O2E O 0.746(7) 0.065(7) 0.0000 0.19(6) Uiso 0.06 d SP
O1 O 0.1038(4) 0.2746(5) 0.0000 0.0351(19) Uani 1 d S
O2 O 0.0495(3) 0.3165(2) -0.1843(4) 0.0332(12) Uani 1 d .
O3 O 0.1321(4) 0.3642(4) -0.3194(8) 0.039(2) Uani 1 d .
O4 O 0.5554(4) 0.2915(4) 0.0000 0.033(2) Uani 1 d S
O5 O 0.6457(5) 0.2064(7) 0.0000 0.037(2) Uani 1 d S
O6 O 0.0054(3) 0.1343(3) 0.1826(8) 0.0386(19) Uani 1 d .
O7 O 0.0898(3) 0.0898(3) 0.5000 0.033(2) Uani 1 d S
O8 O 0.0426(3) 0.0426(3) 0.3070(10) 0.030(2) Uani 1 d S
O9 O -0.1064(3) 0.1064(3) 0.1111(8) 0.033(2) Uani 1 d S
O10 O 0.1589(5) 0.0721(4) 0.0000 0.035(2) Uani 1 d S
O11 O 0.2678(3) 0.4922(3) 0.1930(5) 0.0302(13) Uani 1 d .
O12 O 0.2244(4) 0.3107(4) 0.0000 0.035(2) Uani 1 d S
O13 O 0.3742(2) 0.2350(2) 0.1944(3) 0.0290(8) Uani 1 d .
O14 O 0.5979(2) 0.02691(18) 0.1176(4) 0.0334(10) Uani 1 d .
O15 O 0.7593(7) 0.2407(7) 0.0000 0.040(4) Uani 1 d S
O16 O 0.8151(3) 0.1849(3) 0.1811(8) 0.034(2) Uani 1 d S
O17 O 0.0000 0.5000 0.2500 0.0324(17) Uani 1 d S
H1 H 0.755(3) 0.140(3) 0.282(6) 0.07(4) Uiso 1 d .
H2 H -0.079(4) 0.384(3) -0.146(6) 0.15(3) Uiso 1 d .
H3 H 0.647(5) 0.430(5) 0.0000 0.16(4) Uiso 1 d S
H4 H 0.144(5) 0.367(5) -0.303(9) 0.00(3) Uiso 1 d .
H5 H 0.638(4) 0.223(4) 0.0000 0.00(4) Uiso 1 d S
H6 H 0.280(3) 0.125(3) 0.0000 0.00(3) Uiso 1 d S
H7 H 0.179(8) 0.303(8) 0.0000 0.22(9) Uiso 1 d S
H8 H -1.081(6) -1.210(8) 4.0000 0.18(5) Uiso 1 d S
H9 H -0.231(6) 0.231(6) 0.0000 0.00(6) Uiso 1 d S
H10 H -1.056(7) -1.155(10) 4.0000 0.19(10) Uiso 1 d S
H11 H 0.026(4) 0.287(4) -0.236(8) 0.14(3) Uiso 1 d .
H12 H 0.571(3) 0.471(2) 0.771(5) 0.09(2) Uiso 1 d .
H13 H 0.122(4) 0.494(4) 0.360(6) 0.11(3) Uiso 1 d .
H14 H 0.207(4) 0.310(5) 0.0000 0.00(3) Uiso 1 d S
H15 H 0.837(5) 0.625(4) -0.287(9) 0.12(5) Uiso 1 d .
H16 H -0.009(3) 0.477(3) 0.211(5) 0.10(2) Uiso 1 d .
H17 H -0.010(4) 0.134(4) 0.184(9) 0.00(2) Uiso 1 d .
H18 H 0.027(4) 0.138(4) 0.141(9) 0.19(6) Uiso 1 d .
H19 H 3.910(2) 0.111(3) 0.123(5) 0.007(18) Uiso 1 d .
H20 H 0.116(4) 0.116(4) 0.0000 0.13(6) Uiso 1 d S
H21 H 0.704(6) 0.227(5) 0.0000 0.17(5) Uiso 1 d S
H22 H -0.150(3) 0.150(3) 0.149(7) 0.11(3) Uiso 1 d S
H23 H -0.496(3) -0.251(3) 3.788(5) 0.02(3) Uiso 1 d .
H24 H 0.584(2) 0.416(2) 0.042(5) 0.02(3) Uiso 1 d S
H25 H 0.637(3) 0.166(3) 0.106(7) 0.13(3) Uiso 1 d .
H26 H 0.546(3) 0.454(3) 0.835(8) 0.02(5) Uiso 1 d S
H27 H -0.192(3) 0.192(3) 0.153(7) 0.00(3) Uiso 1 d S
H28 H -0.104(4) 0.104(4) 0.0000 0.10(4) Uiso 1 d S
H29 H 0.245(3) 0.293(3) 0.0000 0.04(3) Uiso 1 d S
H30 H 0.585(6) 0.260(6) 0.0000 0.15(5) Uiso 1 d S
H31 H 0.078(5) 0.143(4) 0.0000 0.00(4) Uiso 1 d S
H32 H 0.263(3) 0.464(4) 0.188(6) 0.08(3) Uiso 1 d .
H33 H 0.545(2) -0.075(2) 0.0000 0.000(16) Uiso 1 d S
H34 H -0.222(3) 0.222(3) 0.065(7) 0.09(3) Uiso 1 d S
H35 H 0.099(4) 0.347(3) -0.260(7) 0.12(2) Uiso 1 d .
H36 H 0.032(3) 0.331(3) -0.178(5) 0.02(3) Uiso 1 d .
H37 H 0.068(3) 0.318(4) -0.196(7) 0.04(4) Uiso 1 d .
H38 H 0.076(3) 0.300(3) -0.100(7) 0.14(3) Uiso 1 d .
H39 H 0.109(4) 0.255(3) 0.0000 0.00(3) Uiso 1 d S
H40 H -0.096(4) 0.263(3) -0.312(5) 0.06(3) Uiso 1 d .
H41 H -1.09(2) -0.50(3) 0.12(4) 1.7(9) Uiso 1 d .
H42 H -0.025(3) 0.407(3) -0.066(5) 0.08(3) Uiso 1 d .
H43 H 0.635(6) 0.196(7) 0.0000 0.07(7) Uiso 1 d S
H44 H 0.284(6) -0.130(5) 0.283(11) 0.15(7) Uiso 1 d .
H45 H 0.545(3) 0.288(3) 0.027(6) 0.03(2) Uiso 1 d .
H46 H 0.228(3) 0.346(4) -0.107(8) 0.17(3) Uiso 1 d .
H47 H 0.316(3) 0.498(3) 0.250(6) 0.11(2) Uiso 1 d .
H48 H 0.076(2) 0.475(2) -0.357(4) 0.02(2) Uiso 1 d .
H49 H -0.032(4) 0.127(4) 0.162(7) 0.13(5) Uiso 1 d .
H50 H 0.510(4) 0.274(3) 0.129(8) 0.14(3) Uiso 1 d .
H51 H 0.329(3) 0.292(4) 0.291(7) 0.16(5) Uiso 1 d .
H52 H 0.19(7) 0.20(7) 0.24(2) 0.7(3) Uiso 1 d .

loop_
_atom_site_aniso_label
_atom_site_aniso_U_11
_atom_site_aniso_U_22
_atom_site_aniso_U_33
_atom_site_aniso_U_23
_atom_site_aniso_U_13
_atom_site_aniso_U_12
O1 0.027(5) 0.033(5) 0.045(4) 0.000 0.000 -0.002(4)
O2 0.024(3) 0.037(3) 0.038(3) -0.0003(19) 0.000(3) 0.003(3)
O3 0.032(4) 0.046(3) 0.038(4) -0.001(2) -0.008(3) -0.007(3)
O4 0.034(4) 0.037(4) 0.028(4) 0.000 0.000 0.003(3)
O5 0.040(5) 0.025(5) 0.045(4) 0.000 0.000 0.006(5)
O6 0.023(4) 0.048(3) 0.044(3) -0.0029(17) 0.000(3) -0.001(3)
O7 0.042(4) 0.042(4) 0.017(6) 0.000 0.000 -0.003(3)
O8 0.033(3) 0.033(3) 0.025(4) -0.002(2) -0.002(2) 0.002(2)
O9 0.031(3) 0.031(3) 0.037(4) 0.003(2) -0.003(2) -0.002(4)
O10 0.025(5) 0.038(5) 0.043(4) 0.000 0.000 0.007(3)
O11 0.028(3) 0.032(3) 0.031(3) 0.0015(18) 0.005(2) -0.0010(19)
O12 0.020(5) 0.044(4) 0.040(4) 0.000 0.000 0.003(5)
O13 0.024(2) 0.033(2) 0.030(2) -0.0021(19) -0.0005(17) 0.0001(19)
O14 0.031(3) 0.039(2) 0.030(3) 0.0014(18) 0.003(2) 0.0007(19)
O15 0.040(5) 0.040(5) 0.039(7) 0.000 0.000 0.008(7)
O16 0.037(3) 0.037(3) 0.028(4) 0.003(2) -0.003(2) 0.002(3)
O17 0.033(3) 0.033(3) 0.030(4) 0.000 0.000 0.000

loop_
_atom_type_symbol
_atom_type_description
_atom_type_scat_dispersion_real
_atom_type_scat_dispersion_imag
_atom_type_scat_source
O O 0.0106 0.0060 'International Tables Vol C Tables 4.2.6.8 and 6.1.1.4'
H H 0.0000 0.0000 'International Tables Vol C Tables 4.2.6.8 and 6.1.1.4'
Br Br -0.2901 2.4595 'International Tables Vol C Tables 4.2.6.8 and 6.1.1.4'
